data_4334576
loop_
_publ_author_name
'Masayuki Kobayashi'
'Didier Savard'
'Andrew R. Geisheimer'
'Ken Sakai'
'Daniel B. Leznoff'

_publ_contact_author_address
; 
Leznoff, Daniel B.
Department of Chemistry
Simon Fraser University
Burnaby, British Columbia
Canada         V5A 1S6
;
_publ_contact_author_email dleznoff@sfu.ca
_publ_contact_author_fax +1-778-782-3765
_publ_contact_author_name 'Daniel B. Leznoff'
_publ_contact_author_phone +1-778-782-4887
_publ_section_title
;
 Heterobimetallic Coordination Polymers Based on the [Pt(SCN)4]2- and
 [Pt(SeCN)4]2- Building Blocks
;
_journal_name_full 'Inorganic Chemistry'
_journal_page_first 4842
_journal_page_last 4852
_journal_paper_doi 10.1021/ic302360b
_journal_volume 52
_journal_year 2013
_chemical_formula_moiety 'C8 H16 Cu1 N8 Pt1 S4'
_chemical_formula_sum 'C8 H16 Cu N8 Pt S4'
_chemical_formula_weight 611.17
_space_group_IT_number 14
_symmetry_cell_setting monoclinic
_symmetry_space_group_name_Hall '-P 2yn'
_symmetry_space_group_name_H-M 'P 1 21/n 1'
_atom_sites_solution_hydrogens geom
_atom_sites_solution_primary direct
_cell_angle_alpha 90
_cell_angle_beta 110.453(2)
_cell_angle_gamma 90
_cell_formula_units_Z 4
_cell_length_a 11.8764(18)
_cell_length_b 11.4014(18)
_cell_length_c 14.242(2)
_cell_measurement_reflns_used 4358
_cell_measurement_temperature 100
_cell_measurement_theta_max 27.49
_cell_measurement_theta_min 2.35
_cell_volume 1806.9(5)
_computing_cell_refinement 'USER DEFINED CELL REFINEMENT'
_computing_data_collection 'USER DEFINED DATA COLLECTION'
_computing_data_reduction 'USER DEFINED DATA REDUCTION'
_computing_molecular_graphics 'CAMERON (Watkin et al., 1996)'
_computing_publication_material 'CRYSTALS (Betteridge et al., 2003)'
_computing_structure_refinement 'CRYSTALS (Betteridge et al., 2003)'
_computing_structure_solution 'SHELXS 86 (Sheldrick, 1986)'
_diffrn_ambient_temperature 100
_diffrn_measured_fraction_theta_full 0.995
_diffrn_measured_fraction_theta_max 0.989
_diffrn_measurement_device Unknown
_diffrn_measurement_device_type Serial
_diffrn_measurement_method \w/2\q
_diffrn_radiation_monochromator graphite
_diffrn_radiation_type 'Mo K\a'
_diffrn_radiation_wavelength 0.71073
_diffrn_reflns_av_R_equivalents 0.023
_diffrn_reflns_limit_h_max 15
_diffrn_reflns_limit_h_min -14
_diffrn_reflns_limit_k_max 14
_diffrn_reflns_limit_k_min -12
_diffrn_reflns_limit_l_max 18
_diffrn_reflns_limit_l_min -16
_diffrn_reflns_number 10321
_diffrn_reflns_theta_full 26.959
_diffrn_reflns_theta_max 27.510
_diffrn_reflns_theta_min 1.930
_diffrn_standards_number 0
_exptl_absorpt_coefficient_mu 9.379
_exptl_absorpt_correction_T_max 1.0000
_exptl_absorpt_correction_T_min 1.0000
_exptl_absorpt_correction_type none
_exptl_crystal_colour brown
_exptl_crystal_density_diffrn 2.247
_exptl_crystal_description prism
_exptl_crystal_F_000 1164
_exptl_crystal_size_max 0.09
_exptl_crystal_size_mid 0.04
_exptl_crystal_size_min 0.04
_refine_diff_density_max 1.33
_refine_diff_density_min -0.83
_refine_ls_extinction_method none
_refine_ls_goodness_of_fit_ref 1.3251
_refine_ls_hydrogen_treatment constr
_refine_ls_matrix_type full
_refine_ls_number_parameters 202
_refine_ls_number_reflns 3060
_refine_ls_number_restraints 0
_refine_ls_R_factor_all 0.0402
_refine_ls_R_factor_gt 0.0261
_refine_ls_shift/su_max 0.002292
_refine_ls_structure_factor_coef F
_refine_ls_weighting_details
;
 Method= Modified Sheldrick 
 w=1/[\s^2^(F^2^) + ( 0.01P)^2^ + 0.00P] 
 ,where P=(max(Fo^2^,0) + 2Fc^2^)/3 
;
_refine_ls_weighting_scheme calc
_refine_ls_wR_factor_all 0.0321
_refine_ls_wR_factor_gt 0.0265
_refine_ls_wR_factor_ref 0.0258
_reflns_limit_h_max 14
_reflns_limit_h_min -15
_reflns_limit_k_max 14
_reflns_limit_k_min 0
_reflns_limit_l_max 18
_reflns_limit_l_min 0
_reflns_number_gt 3169
_reflns_number_total 4117
_reflns_threshold_expression I>2.0\s(I)
_oxford_diffrn_Wilson_B_factor 0.00
_oxford_diffrn_Wilson_scale 0.00
_oxford_refine_ls_r_factor_ref 0.0245
_oxford_refine_ls_scale 0.2057(2)
_oxford_reflns_number_all 4117
_oxford_reflns_threshold_expression_ref I>2.5\s(I)
_cod_data_source_file ic302360b_si_002_05.cif
_cod_data_source_block C8H16CuN8PtS4cis
_cod_original_sg_symbol_H-M 'P 1 21/n 1 '
_cod_original_formula_sum 'C8 H16 Cu1 N8 Pt1 S4'
_cod_database_code 4334576

loop_
_symmetry_equiv_pos_as_xyz
x,y,z
-x,-y,-z
-x+1/2,y+1/2,-z+1/2
x+1/2,-y+1/2,z+1/2

loop_
_atom_site_label
_atom_site_type_symbol
_atom_site_fract_x
_atom_site_fract_y
_atom_site_fract_z
_atom_site_U_iso_or_equiv
_atom_site_occupancy
_atom_site_adp_type
_atom_site_refinement_flags_posn
Pt1 Pt 0.527485(13) 0.000917(19) 0.697771(10) 0.0137 1.0000 Uani .
Cu1 Cu 0.0000 0.0000 0.5000 0.0164 1.0000 Uani S
Cu2 Cu 0.5000 0.5000 0.5000 0.0176 1.0000 Uani S
S1 S 0.42071(10) 0.17412(10) 0.68643(8) 0.0171 1.0000 Uani .
S2 S 0.65209(11) 0.07883(12) 0.62135(9) 0.0260 1.0000 Uani .
S3 S 0.63902(10) -0.17213(11) 0.72998(8) 0.0201 1.0000 Uani .
S4 S 0.39993(12) -0.07893(12) 0.77437(9) 0.0238 1.0000 Uani .
N1 N 0.1833(4) 0.1179(4) 0.5626(3) 0.0236 1.0000 Uani .
N2 N 0.5678(4) 0.2955(4) 0.5272(3) 0.0215 1.0000 Uani .
N3 N 0.8607(3) -0.1267(3) 0.7045(3) 0.0196 1.0000 Uani .
N4 N 0.3833(4) -0.3200(4) 0.7231(3) 0.0258 1.0000 Uani .
N5 N 0.0816(3) -0.0986(3) 0.4258(2) 0.0179 1.0000 Uani .
N6 N 0.0630(3) -0.1209(3) 0.6098(2) 0.0186 1.0000 Uani .
N7 N 0.3455(4) 0.4406(4) 0.3967(3) 0.0228 1.0000 Uani .
N8 N 0.4137(4) 0.4712(3) 0.5980(3) 0.0188 1.0000 Uani .
C1 C 0.2800(4) 0.1371(4) 0.6128(3) 0.0164 1.0000 Uani .
C2 C 0.5960(4) 0.2072(4) 0.5668(3) 0.0178 1.0000 Uani .
C3 C 0.7709(4) -0.1443(4) 0.7133(3) 0.0146 1.0000 Uani .
C4 C 0.3903(4) -0.2224(5) 0.7427(3) 0.0198 1.0000 Uani .
C5 C 0.1534(4) -0.1932(4) 0.4932(3) 0.0235 1.0000 Uani .
C6 C 0.0876(4) -0.2288(4) 0.5627(3) 0.0219 1.0000 Uani .
C7 C 0.2741(4) 0.3805(4) 0.4493(3) 0.0231 1.0000 Uani .
C8 C 0.2856(4) 0.4520(5) 0.5418(3) 0.0248 1.0000 Uani .
H53 H 0.2312 -0.1647 0.5312 0.0284 1.0000 Uiso R
H54 H 0.1605 -0.2587 0.4545 0.0284 1.0000 Uiso R
H63 H 0.1361 -0.2806 0.6127 0.0264 1.0000 Uiso R
H64 H 0.0141 -0.2665 0.5256 0.0264 1.0000 Uiso R
H73 H 0.3044 0.3036 0.4682 0.0269 1.0000 Uiso R
H74 H 0.1922 0.3761 0.4069 0.0269 1.0000 Uiso R
H83 H 0.2461 0.5252 0.5225 0.0302 1.0000 Uiso R
H84 H 0.2501 0.4107 0.5824 0.0302 1.0000 Uiso R
H51 H 0.1324 -0.0516 0.4050 0.0215 1.0000 Uiso R
H52 H 0.0240 -0.1324 0.3702 0.0215 1.0000 Uiso R
H61 H 0.0058 -0.1359 0.6393 0.0229 1.0000 Uiso R
H62 H 0.1333 -0.0940 0.6583 0.0229 1.0000 Uiso R
H71 H 0.3019 0.5033 0.3599 0.0264 1.0000 Uiso R
H72 H 0.3632 0.3881 0.3538 0.0264 1.0000 Uiso R
H81 H 0.3861 0.5375 0.6213 0.0227 1.0000 Uiso R
H82 H 0.4517 0.4215 0.6516 0.0227 1.0000 Uiso R

loop_
_atom_site_aniso_label
_atom_site_aniso_U_11
_atom_site_aniso_U_22
_atom_site_aniso_U_33
_atom_site_aniso_U_23
_atom_site_aniso_U_13
_atom_site_aniso_U_12
Pt1 0.00905(8) 0.01519(9) 0.01626(8) 0.00001(8) 0.00381(6) 0.00073(8)
Cu1 0.0135(3) 0.0217(4) 0.0144(3) 0.0012(4) 0.0054(3) 0.0017(4)
Cu2 0.0170(4) 0.0201(4) 0.0150(3) 0.0003(4) 0.0050(3) -0.0011(4)
S1 0.0098(5) 0.0162(6) 0.0236(5) -0.0031(5) 0.0036(4) 0.0002(5)
S2 0.0158(6) 0.0219(7) 0.0462(7) 0.0138(6) 0.0181(6) 0.0072(5)
S3 0.0137(6) 0.0183(6) 0.0299(6) 0.0043(5) 0.0094(5) 0.0031(5)
S4 0.0240(7) 0.0221(7) 0.0323(6) 0.0032(5) 0.0188(5) 0.0029(6)
N1 0.014(2) 0.025(2) 0.029(2) 0.0003(17) 0.0045(17) -0.0003(18)
N2 0.020(2) 0.020(2) 0.027(2) 0.0029(17) 0.0119(17) 0.0026(18)
N3 0.0110(19) 0.024(2) 0.0236(19) 0.0042(16) 0.0058(16) 0.0063(17)
N4 0.024(2) 0.028(3) 0.027(2) -0.0009(19) 0.0113(18) -0.002(2)
N5 0.0105(19) 0.025(2) 0.0180(17) -0.0002(16) 0.0046(15) 0.0004(17)
N6 0.0098(19) 0.025(2) 0.0215(18) 0.0028(16) 0.0064(15) 0.0036(17)
N7 0.026(2) 0.021(2) 0.0196(19) 0.0032(17) 0.0053(17) -0.0001(19)
N8 0.018(2) 0.019(2) 0.0209(19) 0.0016(14) 0.0087(16) 0.0056(16)
C1 0.015(2) 0.017(3) 0.019(2) -0.0006(17) 0.0082(18) 0.0016(19)
C2 0.012(2) 0.022(3) 0.021(2) -0.0025(19) 0.0069(18) -0.001(2)
C3 0.011(2) 0.016(2) 0.0152(19) 0.0011(17) 0.0024(17) 0.0063(18)
C4 0.010(2) 0.032(3) 0.019(2) 0.006(2) 0.0067(18) 0.002(2)
C5 0.018(3) 0.028(3) 0.025(2) 0.001(2) 0.008(2) 0.003(2)
C6 0.015(2) 0.025(3) 0.026(2) 0.003(2) 0.007(2) 0.003(2)
C7 0.020(3) 0.023(3) 0.025(2) 0.002(2) 0.005(2) 0.000(2)
C8 0.019(3) 0.029(3) 0.027(2) 0.002(2) 0.010(2) 0.004(2)

loop_
_geom_angle_atom_site_label_1
_geom_angle_site_symmetry_1
_geom_angle_atom_site_label_2
_geom_angle_atom_site_label_3
_geom_angle_site_symmetry_3
_geom_angle
_geom_angle_publ_flag
S1 . Pt1 S2 . 93.71(5) yes
S1 . Pt1 S3 . 173.04(4) yes
S2 . Pt1 S3 . 90.27(4) yes
S1 . Pt1 S4 . 86.36(4) yes
S2 . Pt1 S4 . 179.58(4) yes
S3 . Pt1 S4 . 89.71(4) yes
N1 2_556 Cu1 N6 2_556 92.92(14) yes
N1 2_556 Cu1 N5 2_556 88.14(14) yes
N6 2_556 Cu1 N5 2_556 84.80(14) yes
N1 2_556 Cu1 N1 . 179.995 yes
N6 2_556 Cu1 N1 . 87.08(14) yes
N5 2_556 Cu1 N1 . 91.86(14) yes
N1 2_556 Cu1 N5 . 91.86(14) yes
N6 2_556 Cu1 N5 . 95.20(14) yes
N5 2_556 Cu1 N5 . 179.994 yes
N1 . Cu1 N5 . 88.14(14) yes
N1 2_556 Cu1 N6 . 87.08(14) yes
N6 2_556 Cu1 N6 . 179.994 yes
N5 2_556 Cu1 N6 . 95.20(14) yes
N1 . Cu1 N6 . 92.92(14) yes
N5 . Cu1 N6 . 84.80(14) yes
N2 2_666 Cu2 N8 2_666 87.38(13) yes
N2 2_666 Cu2 N7 2_666 87.76(15) yes
N8 2_666 Cu2 N7 2_666 84.16(15) yes
N2 2_666 Cu2 N2 . 179.995 yes
N8 2_666 Cu2 N2 . 92.62(13) yes
N7 2_666 Cu2 N2 . 92.24(15) yes
N2 2_666 Cu2 N7 . 92.24(15) yes
N8 2_666 Cu2 N7 . 95.84(15) yes
N7 2_666 Cu2 N7 . 179.994 yes
N2 . Cu2 N7 . 87.76(15) yes
N2 2_666 Cu2 N8 . 92.62(13) yes
N8 2_666 Cu2 N8 . 179.994 yes
N7 2_666 Cu2 N8 . 95.84(15) yes
N2 . Cu2 N8 . 87.38(13) yes
N7 . Cu2 N8 . 84.16(15) yes
Pt1 . S1 C1 . 103.21(16) yes
Pt1 . S2 C2 . 109.79(16) yes
Pt1 . S3 C3 . 107.67(16) yes
Pt1 . S4 C4 . 104.29(16) yes
Cu1 . N1 C1 . 154.9(4) yes
Cu2 . N2 C2 . 159.5(3) yes
Cu1 . N5 C5 . 109.7(2) yes
Cu1 . N5 H51 . 109.4 no
C5 . N5 H51 . 109.4 no
Cu1 . N5 H52 . 109.4 no
C5 . N5 H52 . 109.5 no
H51 . N5 H52 . 109.5 no
Cu1 . N6 C6 . 107.1(2) yes
Cu1 . N6 H61 . 110.1 no
C6 . N6 H61 . 110.0 no
Cu1 . N6 H62 . 110.1 no
C6 . N6 H62 . 110.0 no
H61 . N6 H62 . 109.5 no
Cu2 . N7 C7 . 108.7(3) yes
Cu2 . N7 H71 . 109.7 no
C7 . N7 H71 . 109.7 no
Cu2 . N7 H72 . 109.6 no
C7 . N7 H72 . 109.6 no
H71 . N7 H72 . 109.5 no
Cu2 . N8 C8 . 109.0(3) yes
Cu2 . N8 H81 . 116.1 no
C8 . N8 H81 . 83.6 no
Cu2 . N8 H82 . 116.5 no
C8 . N8 H82 . 118.0 no
H81 . N8 H82 . 109.5 no
S1 . C1 N1 . 176.5(4) yes
S2 . C2 N2 . 173.3(4) yes
S3 . C3 N3 . 178.3(4) yes
S4 . C4 N4 . 178.5(4) yes
N5 . C5 C6 . 107.7(4) yes
N5 . C5 H53 . 110.0 no
C6 . C5 H53 . 109.9 no
N5 . C5 H54 . 109.9 no
C6 . C5 H54 . 109.9 no
H53 . C5 H54 . 109.5 no
C5 . C6 N6 . 107.6(4) yes
C5 . C6 H63 . 109.9 no
N6 . C6 H63 . 110.0 no
C5 . C6 H64 . 109.9 no
N6 . C6 H64 . 109.9 no
H63 . C6 H64 . 109.5 no
N7 . C7 C8 . 107.3(4) yes
N7 . C7 H73 . 110.0 no
C8 . C7 H73 . 109.9 no
N7 . C7 H74 . 110.0 no
C8 . C7 H74 . 110.0 no
H73 . C7 H74 . 109.5 no
C7 . C8 N8 . 108.4(4) yes
C7 . C8 H83 . 109.6 no
N8 . C8 H83 . 109.9 no
C7 . C8 H84 . 109.7 no
N8 . C8 H84 . 109.7 no
H83 . C8 H84 . 109.5 no

loop_
_geom_bond_atom_site_label_1
_geom_bond_atom_site_label_2
_geom_bond_site_symmetry_2
_geom_bond_distance
_geom_bond_publ_flag
Pt1 S1 . 2.3218(12) yes
Pt1 S2 . 2.2999(12) yes
Pt1 S3 . 2.3309(12) yes
Pt1 S4 . 2.3385(12) yes
Cu1 N1 2_556 2.447(4) yes
Cu1 N6 2_556 2.022(3) yes
Cu1 N5 2_556 2.009(3) yes
Cu1 N1 . 2.447(4) yes
Cu1 N5 . 2.009(3) yes
Cu1 N6 . 2.022(3) yes
Cu2 N2 2_666 2.453(4) yes
Cu2 N8 2_666 2.027(4) yes
Cu2 N7 2_666 2.026(4) yes
Cu2 N2 . 2.453(4) yes
Cu2 N7 . 2.026(4) yes
Cu2 N8 . 2.027(4) yes
S1 C1 . 1.687(5) yes
S2 C2 . 1.681(5) yes
S3 C3 . 1.693(4) yes
S4 C4 . 1.689(5) yes
N1 C1 . 1.141(6) yes
N2 C2 . 1.145(6) yes
N3 C3 . 1.135(5) yes
N4 C4 . 1.144(6) yes
N5 C5 . 1.496(5) yes
N5 H51 . 0.930 no
N5 H52 . 0.930 no
N6 C6 . 1.479(6) yes
N6 H61 . 0.930 no
N6 H62 . 0.930 no
N7 C7 . 1.481(6) yes
N7 H71 . 0.930 no
N7 H72 . 0.930 no
N8 C8 . 1.468(6) yes
N8 H81 . 0.930 no
N8 H82 . 0.930 no
C5 C6 . 1.515(6) yes
C5 H53 . 0.950 no
C5 H54 . 0.950 no
C6 H63 . 0.950 no
C6 H64 . 0.950 no
C7 C8 . 1.514(6) yes
C7 H73 . 0.950 no
C7 H74 . 0.950 no
C8 H83 . 0.950 no
C8 H84 . 0.950 no

loop_
_geom_hbond_atom_site_label_D
_geom_hbond_atom_site_label_H
_geom_hbond_atom_site_label_A
_geom_hbond_site_symmetry_A
_geom_hbond_angle_DHA
_geom_hbond_distance_DH
_geom_hbond_distance_HA
_geom_hbond_distance_DA
_geom_hbond_publ_flag
N5 H51 N3 2_656 144 0.93 2.58 3.377(7) yes
N5 H52 N4 4_444 169 0.93 2.24 3.161(7) yes
N5 H52 C4 4_444 164 0.93 2.56 3.462(7) yes
N6 H61 N3 1_455 166 0.93 2.23 3.140(7) yes
N7 H71 C3 4_454 147 0.93 2.56 3.374(7) yes
N8 H81 N4 1_565 158 0.93 2.19 3.069(7) yes
N8 H82 N3 3_656 147 0.93 2.51 3.327(7) yes
